data_1005035
loop_
_publ_author_name
'Clarke, S J'
'DiSalvo, F J'

_publ_section_title
;
Barium niobium nitride azide: Ba9 (NbN4)2 N (N3)
;
_journal_coden_ASTM ZKNSFT
_journal_name_full
;
Zeitschrift fuer Kristallographie - New Crystal Structures
;
_journal_page_first 109
_journal_page_last 310
_journal_volume 212
_journal_year 1997
_chemical_formula_structural 'Ba9 (Nb N4)2 N (N3)'
_chemical_formula_sum 'Ba9 N12 Nb2'
_chemical_name_systematic
;
Nonabarium tetranitridoniobate nitride azide
;
_space_group_IT_number 2
_symmetry_cell_setting triclinic
_symmetry_Int_Tables_number 2
_symmetry_space_group_name_Hall '-P 1'
_symmetry_space_group_name_H-M 'P -1'
_cell_angle_alpha 75.867(7)
_cell_angle_beta 85.690(12)
_cell_angle_gamma 87.868(13)
_cell_formula_units_Z 2
_cell_length_a 7.9979(11)
_cell_length_b 9.6273(12)
_cell_length_c 12.6441(14)
_cell_volume 941.3
_refine_ls_R_factor_all 0.045
_cod_database_code 1005035

loop_
_symmetry_equiv_pos_as_xyz
x,y,z
-x,-y,-z

loop_
_atom_site_aniso_label
_atom_site_aniso_U_11
_atom_site_aniso_U_12
_atom_site_aniso_U_13
_atom_site_aniso_U_22
_atom_site_aniso_U_23
_atom_site_aniso_U_33
Ba1 0.0154(6) 0.0029(4) -0.0023(4) 0.0126(6) 0.0020(4) 0.0087(5)
Ba2 0.0141(6) 0.0016(4) -0.0017(4) 0.0114(6) 0.0017(4) 0.0089(5)
Ba3 0.0160(6) -0.0013(4) -0.0019(4) 0.0130(6) 0.0019(4) 0.0095(5)
Ba4 0.0244(6) -0.0011(5) -0.0029(4) 0.0129(6) 0.0028(4) 0.0087(6)
Ba5 0.0130(6) 0.0017(4) -0.0030(4) 0.0138(6) 0.0039(4) 0.0173(6)
Ba6 0.0151(6) 0.0020(4) -0.0014(4) 0.0116(6) 0.0028(4) 0.0097(5)
Ba7 0.0155(6) 0.0012(4) -0.0038(4) 0.0109(6) 0.0011(4) 0.0124(5)
Ba8 0.0142(6) 0.0013(4) -0.0016(4) 0.0143(6) -0.0007(4) 0.0100(5)
Ba9 0.0170(6) 0.0013(4) -0.0030(4) 0.0105(6) 0.0024(4) 0.0089(5)
Nb1 0.0109(7) 0.0009(6) -0.0021(6) 0.0087(8) 0.0031(6) 0.0048(7)
Nb2 0.0122(8) 0.0019(6) -0.0020(6) 0.0084(8) 0.0041(6) 0.0051(7)

loop_
_atom_site_label
_atom_site_type_symbol
_atom_site_symmetry_multiplicity
_atom_site_Wyckoff_symbol
_atom_site_fract_x
_atom_site_fract_y
_atom_site_fract_z
_atom_site_occupancy
_atom_site_attached_hydrogens
_atom_site_calc_flag
Ba1 Ba2+ 2 i 0.49877(11) 0.31963(10) 0.42215(7) 1. 0 d
Ba2 Ba2+ 2 i 0.47032(12) 0.62082(10) 0.12846(7) 1. 0 d
Ba3 Ba2+ 2 i 0.03505(12) 0.23792(10) 0.38091(7) 1. 0 d
Ba4 Ba2+ 2 i 0.25404(12) 0.01183(10) 0.00081(7) 1. 0 d
Ba5 Ba2+ 2 i 0.17130(12) 0.58103(10) 0.38265(8) 1. 0 d
Ba6 Ba2+ 2 i 0.46039(12) 0.93085(10) 0.27294(7) 1. 0 d
Ba7 Ba2+ 2 i 0.01646(12) 0.07014(10) 0.72210(7) 1. 0 d
Ba8 Ba2+ 2 i 0.00770(12) 0.38349(11) 0.89294(8) 1. 0 d
Ba9 Ba2+ 2 i 0.26964(12) 0.70884(10) 0.83999(7) 1. 0 d
Nb1 Nb5+ 2 i 0.2689(2) 0.29598(15) 0.12013(10) 1. 0 d
Nb2 Nb5+ 2 i 0.2703(2) 0.36480(14) 0.66384(10) 1. 0 d
N1 N3- 2 i 0.1930(16) 0.5478(14) 0.6991(10) 1. 0 d
N2 N3- 2 i 0.2951(16) 0.3632(14) 0.2527(11) 1. 0 d
N3 N3- 2 i 0.0587(17) 0.1914(15) 0.1248(11) 1. 0 d
N4 N3- 2 i 0.2161(14) 0.7989(12) 0.1795(9) 1. 0 d
N5 N3- 2 i 0.1447(16) 0.3267(14) 0.5452(10) 1. 0 d
N6 N3- 2 i 0.2435(15) 0.2046(13) 0.7944(10) 1. 0 d
N7 N3- 2 i 0.4925(16) 0.6326(14) 0.3771(10) 1. 0 d
N8 N3- 2 i 0.2611(15) 0.4675(14) 0.0016(10) 1. 0 d
N9 N3- 2 i 0.4567(18) 0.1682(15) 0.0829(11) 1. 0 d
N10 N3- 2 i 0.2107(18) 0.9435(16) 0.4439(11) 1. 0 d
N11 N5+ 2 i 0.3002(17) 0.9274(15) 0.6286(11) 1. 0 d
N12 N3- 2 i 0.2596(21) 0.9439(18) 0.5324(14) 1. 0 d

loop_
_atom_type_symbol
_atom_type_oxidation_number
Ba2+ 2.000
Nb5+ 5.000
N3- -3.000
N5+ 5.000
